data_1518038
loop_
_publ_author_name
'Laval, Jean-Paul'
'Frit, Bernard'

_publ_section_title
;
 Structure cristalline de PbZr6F22O2. Relations structurales avec KY3F10,
 KHo2F7, CsU6F25 et le type fluorine
;
_journal_name_full 'Revue de Chimie Minerale'
_journal_page_first 368
_journal_page_last 384
_journal_volume 20
_journal_year 1983
_chemical_formula_sum 'F22 O2 Pb Zr6'
_chemical_formula_weight 1204.52
_space_group_IT_number 194
_symmetry_cell_setting hexagonal
_symmetry_Int_Tables_number 194
_symmetry_space_group_name_Hall '-P 6c 2c'
_symmetry_space_group_name_H-M 'P 63/m m c'
_cell_angle_alpha 90
_cell_angle_beta 90
_cell_angle_gamma 120
_cell_formula_units_Z 2
_cell_length_a 7.504(4)
_cell_length_b 7.504(4)
_cell_length_c 15.008(7)
_cell_volume 731.9(6)
_diffrn_ambient_temperature 293
_diffrn_radiation_probe x-ray
_diffrn_radiation_type MoK\a
_diffrn_radiation_wavelength 0.71069
_exptl_absorpt_coefficient_mu 15.827
_exptl_crystal_density_diffrn 5.466
_exptl_crystal_density_meas 4.740
_exptl_crystal_F_000 1072
_refine_ls_number_parameters 27
_refine_ls_number_reflns 395
_refine_ls_R_factor_gt 0.0280
_refine_ls_wR_factor_gt 0.0286
_cod_data_source_file RCM-1983-20-368-384.cif
_cod_data_source_block RCM-1983-20-368-384
_cod_original_cell_volume 731.9(10)
_cod_database_code 1518038

loop_
_symmetry_equiv_pos_site_id
_symmetry_equiv_pos_as_xyz
1 x,y,z
2 x-y,x,1/2+z
3 -y,x-y,z
4 -x,-y,1/2+z
5 -x+y,-x,z
6 y,-x+y,1/2+z
7 -y,-x,1/2-z
8 x-y,-y,-z
9 x,x-y,1/2-z
10 y,x,-z
11 -x+y,y,1/2-z
12 -x,-x+y,-z
13 -x,-y,-z
14 -x+y,-x,1/2-z
15 y,-x+y,-z
16 x,y,1/2-z
17 x-y,x,-z
18 -y,x-y,1/2-z
19 y,x,1/2+z
20 -x+y,y,z
21 -x,-x+y,1/2+z
22 -y,-x,z
23 x-y,-y,1/2+z
24 x,x-y,z

loop_
_atom_site_aniso_label
_atom_site_aniso_U_11
_atom_site_aniso_U_22
_atom_site_aniso_U_33
_atom_site_aniso_U_23
_atom_site_aniso_U_13
_atom_site_aniso_U_12
Pb 0.0122(3) 0.0122(3) 0.0161(5) 0.0000 0.0000 0.0061(2)
Zr 0.0124(7) 0.0010(3) 0.0039(3) 0.0006(2) 0.0003(1) 0.0005(2)
F5 0.000(4) 0.016(4) 0.046(5) 0.0006(14) 0.0003(7) 0.008(2)

loop_
_atom_site_label
_atom_site_type_symbol
_atom_site_thermal_displace_type
_atom_site_fract_x
_atom_site_fract_y
_atom_site_fract_z
_atom_site_occupancy
_atom_site_U_iso_or_equiv
Pb Pb Uani 0.33333 0.66667 0.75000 1.000 0.0135(2)
Zr Zr Uani 0.17670(10) -0.17670(10) 0.11160(10) 1.000 0.0070(3)
F1 F Uiso 0.1958(7) -0.1958(7) 0.25000 1.000 0.0079(3)
F2 F Uiso 0.5068(5) -0.5068(5) 0.1486(4) 1.000 0.0085(11)
F3 F Uiso 0.6725(8) 0.00000 0.00000 1.000 0.0093(11)
F4 F Uiso 0.00000 0.00000 0.0466(16) 0.500 0.019(5)
F5 F Uani 0.1187(6) -0.1187(6) 0.6528(6) 1.000 0.019(3)
O O Uiso 0.33333 0.66667 0.0882(9) 1.000 0.018(3)

loop_
_atom_type_symbol
_atom_type_description
_atom_type_scat_dispersion_real
_atom_type_scat_dispersion_imag
_atom_type_scat_source
F F 0.0171 0.0103 ' International Tables Vol C Tables 4.2.6.8 and 6.1.1.4'
O O 0.0106 0.0060 ' International Tables Vol C Tables 4.2.6.8 and 6.1.1.4'
Pb Pb -3.3944 10.1111 ' International Tables Vol C Tables 4.2.6.8 and 6.1.1.4'
Zr Zr -2.9673 0.5597 ' International Tables Vol C Tables 4.2.6.8 and 6.1.1.4'

loop_
_geom_angle_atom_site_label_1
_geom_angle_atom_site_label_2
_geom_angle_atom_site_label_3
_geom_angle
_geom_angle_site_symmetry_1
_geom_angle_site_symmetry_3
_geom_angle_publ_flag
F2 Pb F2 88.64(16) 2_455 4_655 yes
F2 Pb F2 88.64(15) 2_455 6_675 yes
F2 Pb F2 72.44(18) 2_455 8_456 yes
F2 Pb F2 132.42(12) 2_455 10_656 yes
F2 Pb F2 88.64(15) 4_655 6_675 yes
F2 Pb F2 132.42(12) 4_655 8_456 yes
F2 Pb F2 72.44(17) 4_655 10_656 yes
F2 Pb F2 132.42(15) 6_675 8_456 yes
F2 Pb F2 132.42(14) 6_675 10_656 yes
F2 Pb F2 88.64(16) 8_456 10_656 yes
F1 Zr F4 119.8(5) . . yes
F1 Zr O 93.0(4) . 1_545 yes
F1 Zr F5 78.2(3) . 2_554 yes
F1 Zr F2 72.8(2) . 3_545 yes
F1 Zr F3 143.86(18) . 3_545 yes
F1 Zr F2 72.8(2) . 5_655 yes
F1 Zr F5 78.2(3) . 6_554 yes
F4 Zr O 147.2(6) . 1_545 yes
F4 Zr F5 56.8(4) . 2_554 yes
F2 Zr F4 118.27(13) 3_545 . yes
F3 Zr F4 67.1(4) 3_545 . yes
F2 Zr F4 118.27(15) 5_655 . yes
F4 Zr F5 56.8(4) . 6_554 yes
F5 Zr O 139.3(2) 2_554 1_545 yes
F2 Zr O 68.89(18) 3_545 1_545 yes
F3 Zr O 86.7(3) 3_545 1_545 yes
F2 Zr O 68.89(19) 5_655 1_545 yes
F5 Zr O 139.34(17) 6_554 1_545 yes
F2 Zr F5 70.6(2) 3_545 2_554 yes
F3 Zr F5 123.2(3) 3_545 2_554 yes
F2 Zr F5 140.8(3) 5_655 2_554 yes
F5 Zr F5 78.1(2) 2_554 6_554 yes
F2 Zr F3 138.70(18) 3_545 3_545 yes
F2 Zr F2 122.8(2) 3_545 5_655 yes
F2 Zr F5 140.8(3) 3_545 6_554 yes
F2 Zr F3 73.5(2) 5_655 3_545 yes
F3 Zr F5 78.7(2) 3_545 6_554 yes
F2 Zr F5 70.6(2) 5_655 6_554 yes
Zr F1 Zr 166.4(3) . 7_555 yes
Pb F2 Zr 126.59(17) 2_644 3_545 yes
Pb F2 Zr 126.59(18) 2_644 5_655 yes
Zr F2 Zr 104.89(18) 3_545 5_655 yes
Zr F3 Zr 154.0(3) 5_655 10_655 yes
Zr F4 Zr 105.7(6) . 3_555 yes
Zr F4 Zr 105.7(6) . 5_555 yes
Zr F4 Zr 105.7(6) 3_555 5_555 yes
Zr F5 Zr 139.5(4) 2_555 6_555 yes
Zr O Zr 117.2(2) 1_565 3_555 yes
Zr O Zr 117.2(2) 1_565 5_665 yes
Zr O Zr 117.2(2) 3_555 5_665 yes

loop_
_geom_bond_atom_site_label_1
_geom_bond_atom_site_label_2
_geom_bond_distance
_geom_bond_site_symmetry_2
_geom_bond_publ_flag
Pb F2 2.576(6) 2_455 yes
Pb F2 2.576(5) 4_655 yes
Pb F2 2.576(5) 6_675 yes
Pb F2 2.576(6) 8_456 yes
Pb F2 2.576(5) 10_656 yes
Zr F1 2.092(2) . yes
Zr F4 2.495(9) . yes
Zr O 2.066(3) 1_545 yes
Zr F5 2.120(5) 2_554 yes
Zr F2 2.224(5) 3_545 yes
Zr F3 2.084(3) 3_545 yes
Zr F2 2.224(4) 5_655 yes
Zr F5 2.120(6) 6_554 yes
